data_7002750
loop_
_publ_author_name
'Shen, Min-Yi'
'Peng, Ya-Liu'
'Hung, Wen-Chou'
'Lin, Chu-Chieh'

_publ_section_title
;
 Preparation and characterization of bisphenolato magnesium
 derivatives: an efficient catalyst for the ring-opening polymerization
 of \e-caprolactone and L-lactide
;
_journal_issue 44
_journal_name_full 'Dalton Transactions'
_journal_page_first 9906
_journal_page_last 9913
_journal_paper_doi 10.1039/b912443h
_journal_year 2009
_chemical_formula_moiety 'C62 H94 Mg O4, C4 H10 O'
_chemical_formula_sum 'C66 H104 Mg O5'
_chemical_formula_weight 1001.8
_chemical_name_systematic
;
?
;
_space_group_IT_number 15
_symmetry_cell_setting monoclinic
_symmetry_space_group_name_Hall '-C 2yc'
_symmetry_space_group_name_H-M 'C 1 2/c 1'
_atom_sites_solution_hydrogens geom
_atom_sites_solution_primary direct
_atom_sites_solution_secondary difmap
_audit_creation_method SHELXL-97
_cell_angle_alpha 90.00
_cell_angle_beta 105.519(3)
_cell_angle_gamma 90.00
_cell_formula_units_Z 4
_cell_length_a 26.224(4)
_cell_length_b 14.652(2)
_cell_length_c 18.448(3)
_cell_measurement_reflns_used 2353
_cell_measurement_temperature 293(2)
_cell_measurement_theta_max 20.539
_cell_measurement_theta_min 2.617
_cell_volume 6829.9(18)
_computing_cell_refinement 'Bruker SMART'
_computing_data_collection 'Bruker SMART'
_computing_data_reduction 'Bruker SHELXTL'
_computing_molecular_graphics 'Bruker SHELXTL'
_computing_publication_material 'Bruker SHELXTL'
_computing_structure_refinement 'SHELXL-97 (Sheldrick, 1997)'
_computing_structure_solution 'SHELXS-97 (Sheldrick, 1990)'
_diffrn_ambient_temperature 293(2)
_diffrn_measured_fraction_theta_full 0.992
_diffrn_measured_fraction_theta_max 0.992
_diffrn_measurement_device_type 'Bruker SMART 1000 CCD'
_diffrn_measurement_method '\f and \w scans'
_diffrn_radiation_monochromator graphite
_diffrn_radiation_source 'fine-focus sealed tube'
_diffrn_radiation_type MoK\a
_diffrn_radiation_wavelength 0.71073
_diffrn_reflns_av_R_equivalents 0.1032
_diffrn_reflns_av_sigmaI/netI 0.1216
_diffrn_reflns_limit_h_max 32
_diffrn_reflns_limit_h_min -32
_diffrn_reflns_limit_k_max 15
_diffrn_reflns_limit_k_min -18
_diffrn_reflns_limit_l_max 22
_diffrn_reflns_limit_l_min -21
_diffrn_reflns_number 19352
_diffrn_reflns_theta_full 26.13
_diffrn_reflns_theta_max 26.13
_diffrn_reflns_theta_min 1.84
_exptl_absorpt_coefficient_mu 0.067
_exptl_absorpt_correction_T_max 0.990
_exptl_absorpt_correction_T_min 0.932
_exptl_absorpt_correction_type multi-scan
_exptl_absorpt_process_details 'SADABS, Sheldrick (1996)'
_exptl_crystal_colour colorless
_exptl_crystal_density_diffrn 0.974
_exptl_crystal_density_method 'not measured'
_exptl_crystal_description parallelpiped
_exptl_crystal_F_000 2208
_exptl_crystal_size_max 0.41
_exptl_crystal_size_mid 0.33
_exptl_crystal_size_min 0.18
_refine_diff_density_max 0.377
_refine_diff_density_min -0.310
_refine_diff_density_rms 0.056
_refine_ls_extinction_method none
_refine_ls_goodness_of_fit_ref 1.022
_refine_ls_hydrogen_treatment none
_refine_ls_matrix_type full
_refine_ls_number_parameters 313
_refine_ls_number_reflns 6754
_refine_ls_number_restraints 5
_refine_ls_restrained_S_all 1.026
_refine_ls_R_factor_all 0.2000
_refine_ls_R_factor_gt 0.0786
_refine_ls_shift/su_max 0.000
_refine_ls_shift/su_mean 0.000
_refine_ls_structure_factor_coef Fsqd
_refine_ls_weighting_details 'calc w=1/[\s^2^(Fo^2^)+(0.1110P)^2^+0.0000P] where P=(Fo^2^+2Fc^2^)/3'
_refine_ls_weighting_scheme calc
_refine_ls_wR_factor_gt 0.2071
_refine_ls_wR_factor_ref 0.2558
_reflns_number_gt 2510
_reflns_number_total 6754
_reflns_threshold_expression >2sigma(I)
_cod_data_source_file b912443h.txt
_cod_data_source_block 3
_cod_original_cell_volume 6829.5(19)
_cod_original_sg_symbol_H-M C2/c
_cod_original_formula_sum 'C66 H104 Mg1 O5'
_cod_database_code 7002750

loop_
_symmetry_equiv_pos_as_xyz
'x, y, z'
'-x, y, -z+1/2'
'x+1/2, y+1/2, z'
'-x+1/2, y+1/2, -z+1/2'
'-x, -y, -z'
'x, -y, z-1/2'
'-x+1/2, -y+1/2, -z'
'x+1/2, -y+1/2, z-1/2'

loop_
_atom_site_label
_atom_site_type_symbol
_atom_site_fract_x
_atom_site_fract_y
_atom_site_fract_z
_atom_site_U_iso_or_equiv
_atom_site_adp_type
_atom_site_occupancy
_atom_site_symmetry_multiplicity
_atom_site_calc_flag
_atom_site_refinement_flags
_atom_site_disorder_assembly
_atom_site_disorder_group
Mg Mg 0.5000 0.33696(11) 0.2500 0.0472(5) Uani 1 2 d S . .
O1 O 0.50000(10) 0.41788(15) 0.15660(13) 0.0499(7) Uani 1 1 d . . .
O2 O 0.56644(9) 0.28244(16) 0.26762(13) 0.0515(7) Uani 1 1 d . . .
C1 C 0.54428(15) 0.4107(2) 0.12532(19) 0.0465(9) Uani 1 1 d . . .
C2 C 0.57502(16) 0.4877(2) 0.1220(2) 0.0537(10) Uani 1 1 d . . .
C3 C 0.61556(17) 0.4739(3) 0.0875(2) 0.0601(11) Uani 1 1 d . . .
H3A H 0.6364 0.5240 0.0834 0.072 Uiso 1 1 calc R . .
C4 C 0.62737(16) 0.3917(3) 0.0589(2) 0.0578(11) Uani 1 1 d . . .
C5 C 0.59627(15) 0.3186(3) 0.0666(2) 0.0554(10) Uani 1 1 d . . .
H5A H 0.6032 0.2621 0.0483 0.066 Uiso 1 1 calc R . .
C6 C 0.55489(15) 0.3252(3) 0.10043(19) 0.0493(10) Uani 1 1 d . . .
C7 C 0.52823(15) 0.2359(2) 0.11457(19) 0.0495(10) Uani 1 1 d . . .
H7A H 0.5012 0.2513 0.1405 0.059 Uiso 1 1 calc R . .
C8 C 0.57105(15) 0.1806(2) 0.1684(2) 0.0490(10) Uani 1 1 d . . .
C9 C 0.59507(18) 0.1067(3) 0.1438(2) 0.0673(12) Uani 1 1 d . . .
H9A H 0.5809 0.0855 0.0950 0.081 Uiso 1 1 calc R . .
C10 C 0.63929(19) 0.0630(3) 0.1890(3) 0.0720(13) Uani 1 1 d D . .
C11 C 0.65964(18) 0.1010(3) 0.2598(3) 0.0702(12) Uani 1 1 d . . .
H11A H 0.6903 0.0751 0.2902 0.084 Uiso 1 1 calc R . .
C12 C 0.63819(16) 0.1741(3) 0.2888(2) 0.0567(11) Uani 1 1 d . . .
C13 C 0.59112(15) 0.2136(2) 0.2430(2) 0.0478(9) Uani 1 1 d . . .
C14 C 0.56985(19) 0.5802(3) 0.1589(3) 0.0694(13) Uani 1 1 d . . .
C15 C 0.5790(2) 0.5655(3) 0.2437(3) 0.0949(17) Uani 1 1 d . . .
H15A H 0.6136 0.5401 0.2644 0.142 Uiso 1 1 calc R . .
H15B H 0.5527 0.5244 0.2523 0.142 Uiso 1 1 calc R . .
H15C H 0.5764 0.6229 0.2675 0.142 Uiso 1 1 calc R . .
C16 C 0.5138(2) 0.6218(3) 0.1265(3) 0.0963(17) Uani 1 1 d . . .
H16A H 0.5076 0.6313 0.0733 0.144 Uiso 1 1 calc R . .
H16B H 0.5116 0.6791 0.1507 0.144 Uiso 1 1 calc R . .
H16C H 0.4876 0.5807 0.1354 0.144 Uiso 1 1 calc R . .
C17 C 0.6102(2) 0.6508(3) 0.1477(3) 0.112(2) Uani 1 1 d . . .
H17A H 0.6453 0.6272 0.1674 0.169 Uiso 1 1 calc R . .
H17B H 0.6063 0.7061 0.1736 0.169 Uiso 1 1 calc R . .
H17C H 0.6042 0.6632 0.0949 0.169 Uiso 1 1 calc R . .
C18 C 0.67353(18) 0.3799(3) 0.0249(3) 0.0743(13) Uani 1 1 d . . .
C19 C 0.6951(4) 0.4682(5) 0.0073(7) 0.255(7) Uani 1 1 d . . .
H19A H 0.6681 0.5009 -0.0289 0.382 Uiso 1 1 calc R . .
H19B H 0.7246 0.4571 -0.0132 0.382 Uiso 1 1 calc R . .
H19C H 0.7066 0.5038 0.0524 0.382 Uiso 1 1 calc R . .
C20 C 0.6587(3) 0.3262(7) -0.0451(5) 0.204(5) Uani 1 1 d . . .
H20A H 0.6458 0.2675 -0.0351 0.307 Uiso 1 1 calc R . .
H20B H 0.6891 0.3185 -0.0642 0.307 Uiso 1 1 calc R . .
H20C H 0.6314 0.3578 -0.0818 0.307 Uiso 1 1 calc R . .
C21 C 0.7157(3) 0.3301(8) 0.0801(5) 0.250(6) Uani 1 1 d . . .
H21A H 0.7019 0.2732 0.0926 0.374 Uiso 1 1 calc R . .
H21B H 0.7278 0.3662 0.1249 0.374 Uiso 1 1 calc R . .
H21C H 0.7447 0.3185 0.0588 0.374 Uiso 1 1 calc R . .
C22 C 0.50034(17) 0.1876(3) 0.0400(2) 0.0669(12) Uani 1 1 d . . .
H22A H 0.4839 0.1325 0.0507 0.100 Uiso 1 1 calc R . .
H22B H 0.5259 0.1730 0.0130 0.100 Uiso 1 1 calc R . .
H22C H 0.4739 0.2273 0.0099 0.100 Uiso 1 1 calc R . .
C23 C 0.6646(2) -0.0168(3) 0.1598(3) 0.1028(19) Uani 1 1 d D . .
C24 C 0.6881(4) -0.0856(5) 0.2187(4) 0.213(5) Uani 1 1 d D . .
H24A H 0.7163 -0.0580 0.2566 0.319 Uiso 1 1 calc R . .
H24B H 0.7018 -0.1358 0.1963 0.319 Uiso 1 1 calc R . .
H24C H 0.6615 -0.1073 0.2414 0.319 Uiso 1 1 calc R . .
C25 C 0.6240(4) -0.0774(6) 0.1079(6) 0.270(7) Uani 1 1 d D . .
H25A H 0.6417 -0.1267 0.0903 0.405 Uiso 1 1 calc R . .
H25B H 0.6042 -0.0423 0.0657 0.405 Uiso 1 1 calc R . .
H25C H 0.6003 -0.1017 0.1347 0.405 Uiso 1 1 calc R . .
C26 C 0.7021(5) 0.0162(5) 0.1194(9) 0.380(12) Uani 1 1 d D . .
H26A H 0.7282 0.0541 0.1522 0.570 Uiso 1 1 calc R . .
H26B H 0.6834 0.0510 0.0764 0.570 Uiso 1 1 calc R . .
H26C H 0.7191 -0.0348 0.1032 0.570 Uiso 1 1 calc R . .
C27 C 0.66505(17) 0.2135(3) 0.3667(3) 0.0735(13) Uani 1 1 d . . .
C28 C 0.7173(2) 0.1617(4) 0.4051(3) 0.136(3) Uani 1 1 d . . .
H28A H 0.7094 0.0988 0.4116 0.204 Uiso 1 1 calc R . .
H28B H 0.7333 0.1886 0.4533 0.204 Uiso 1 1 calc R . .
H28C H 0.7413 0.1659 0.3740 0.204 Uiso 1 1 calc R . .
C29 C 0.6296(2) 0.2048(3) 0.4190(2) 0.0932(16) Uani 1 1 d . . .
H29A H 0.6218 0.1416 0.4245 0.140 Uiso 1 1 calc R . .
H29B H 0.5972 0.2375 0.3984 0.140 Uiso 1 1 calc R . .
H29C H 0.6472 0.2298 0.4673 0.140 Uiso 1 1 calc R . .
C30 C 0.67906(19) 0.3151(3) 0.3572(3) 0.1001(17) Uani 1 1 d . . .
H30A H 0.6473 0.3484 0.3341 0.150 Uiso 1 1 calc R . .
H30B H 0.7030 0.3188 0.3259 0.150 Uiso 1 1 calc R . .
H30C H 0.6955 0.3410 0.4056 0.150 Uiso 1 1 calc R . .
C31 C 0.45014(16) 0.4227(3) 0.0976(2) 0.0675(12) Uani 1 1 d . . .
H31A H 0.4545 0.4614 0.0577 0.101 Uiso 1 1 calc R . .
H31B H 0.4231 0.4473 0.1181 0.101 Uiso 1 1 calc R . .
H31C H 0.4401 0.3626 0.0783 0.101 Uiso 1 1 calc R . .
O3 O 0.5000 0.0916(18) -0.2500 0.530(15) Uiso 1 2 d S . .
C33 C 0.5345(6) 0.0445(13) -0.1857(10) 0.370(9) Uiso 1 1 d D . .
H33A H 0.5486 -0.0077 -0.2063 0.444 Uiso 1 1 calc R . .
H33B H 0.5114 0.0200 -0.1572 0.444 Uiso 1 1 calc R . .
C34 C 0.5810(6) 0.0863(10) -0.1283(9) 0.331(7) Uiso 1 1 d D . .
H34A H 0.5976 0.0407 -0.0923 0.497 Uiso 1 1 calc R . .
H34B H 0.5688 0.1354 -0.1028 0.497 Uiso 1 1 calc R . .
H34C H 0.6061 0.1094 -0.1533 0.497 Uiso 1 1 calc R . .

loop_
_atom_site_aniso_label
_atom_site_aniso_U_11
_atom_site_aniso_U_22
_atom_site_aniso_U_33
_atom_site_aniso_U_23
_atom_site_aniso_U_13
_atom_site_aniso_U_12
Mg 0.0571(12) 0.0494(10) 0.0361(10) 0.000 0.0141(9) 0.000
O1 0.0566(17) 0.0543(15) 0.0398(15) 0.0019(12) 0.0145(14) 0.0039(12)
O2 0.0566(16) 0.0545(15) 0.0416(15) -0.0035(12) 0.0101(13) 0.0072(13)
C1 0.058(3) 0.052(2) 0.031(2) 0.0076(17) 0.0137(19) 0.0025(19)
C2 0.070(3) 0.050(2) 0.044(2) 0.0077(18) 0.020(2) 0.000(2)
C3 0.073(3) 0.061(3) 0.049(3) 0.006(2) 0.021(2) -0.010(2)
C4 0.058(3) 0.068(3) 0.049(3) 0.007(2) 0.017(2) 0.000(2)
C5 0.064(3) 0.058(3) 0.045(2) -0.0007(19) 0.015(2) 0.005(2)
C6 0.057(3) 0.055(2) 0.034(2) 0.0002(18) 0.0082(19) 0.000(2)
C7 0.065(3) 0.047(2) 0.036(2) -0.0031(17) 0.012(2) -0.0030(19)
C8 0.061(3) 0.046(2) 0.041(2) -0.0007(18) 0.015(2) 0.0001(19)
C9 0.093(4) 0.057(3) 0.052(3) -0.006(2) 0.020(3) 0.006(2)
C10 0.092(4) 0.063(3) 0.059(3) -0.005(2) 0.017(3) 0.024(3)
C11 0.075(3) 0.072(3) 0.061(3) -0.001(2) 0.013(3) 0.020(2)
C12 0.057(3) 0.065(3) 0.047(2) -0.004(2) 0.010(2) 0.006(2)
C13 0.057(3) 0.047(2) 0.039(2) -0.0015(18) 0.013(2) 0.0036(19)
C14 0.100(4) 0.052(3) 0.065(3) 0.000(2) 0.038(3) -0.006(3)
C15 0.149(5) 0.079(3) 0.061(3) -0.015(3) 0.037(3) -0.020(3)
C16 0.132(5) 0.059(3) 0.106(4) 0.008(3) 0.046(4) 0.023(3)
C17 0.164(6) 0.069(3) 0.128(5) -0.022(3) 0.080(5) -0.041(3)
C18 0.066(3) 0.085(3) 0.080(4) 0.001(3) 0.032(3) -0.001(3)
C19 0.267(10) 0.121(6) 0.502(19) 0.000(8) 0.322(13) -0.025(6)
C20 0.163(7) 0.341(12) 0.153(7) -0.130(8) 0.119(6) -0.083(7)
C21 0.099(6) 0.500(19) 0.159(8) 0.098(10) 0.049(5) 0.138(8)
C22 0.078(3) 0.071(3) 0.045(2) -0.008(2) 0.005(2) -0.010(2)
C23 0.147(5) 0.086(4) 0.079(4) -0.009(3) 0.035(4) 0.049(4)
C24 0.322(12) 0.161(7) 0.146(7) 0.003(6) 0.047(7) 0.171(8)
C25 0.351(14) 0.196(9) 0.203(10) -0.121(8) -0.028(10) 0.149(10)
C26 0.55(2) 0.100(6) 0.73(3) 0.044(10) 0.58(2) 0.080(9)
C27 0.060(3) 0.085(3) 0.061(3) -0.017(3) -0.007(2) 0.015(2)
C28 0.093(4) 0.173(6) 0.101(4) -0.041(4) -0.046(3) 0.055(4)
C29 0.121(4) 0.106(4) 0.047(3) 0.000(3) 0.014(3) 0.020(3)
C30 0.078(4) 0.105(4) 0.105(4) -0.034(3) 0.005(3) -0.018(3)
C31 0.064(3) 0.084(3) 0.051(3) 0.010(2) 0.009(2) 0.013(2)

loop_
_atom_type_symbol
_atom_type_description
_atom_type_scat_dispersion_real
_atom_type_scat_dispersion_imag
_atom_type_scat_source
C C 0.0033 0.0016 'International Tables Vol C Tables 4.2.6.8 and 6.1.1.4'
H H 0.0000 0.0000 'International Tables Vol C Tables 4.2.6.8 and 6.1.1.4'
O O 0.0106 0.0060 'International Tables Vol C Tables 4.2.6.8 and 6.1.1.4'
Mg Mg 0.0486 0.0363 'International Tables Vol C Tables 4.2.6.8 and 6.1.1.4'

loop_
_geom_angle_atom_site_label_1
_geom_angle_atom_site_label_2
_geom_angle_atom_site_label_3
_geom_angle
_geom_angle_site_symmetry_1
_geom_angle_site_symmetry_3
_geom_angle_publ_flag
O2 Mg O2 129.27(17) . 2_655 ?
O2 Mg O1 107.77(10) . 2_655 ?
O2 Mg O1 100.40(10) 2_655 2_655 ?
O2 Mg O1 100.40(10) . . ?
O2 Mg O1 107.77(10) 2_655 . ?
O1 Mg O1 110.94(14) 2_655 . ?
C1 O1 C31 111.3(3) . . ?
C1 O1 Mg 118.0(2) . . ?
C31 O1 Mg 116.3(2) . . ?
C13 O2 Mg 140.9(2) . . ?
C6 C1 C2 123.0(3) . . ?
C6 C1 O1 117.1(3) . . ?
C2 C1 O1 119.9(3) . . ?
C3 C2 C1 115.0(4) . . ?
C3 C2 C14 119.9(4) . . ?
C1 C2 C14 124.9(3) . . ?
C4 C3 C2 125.3(4) . . ?
C5 C4 C3 116.0(4) . . ?
C5 C4 C18 121.0(4) . . ?
C3 C4 C18 122.9(4) . . ?
C4 C5 C6 123.2(4) . . ?
C1 C6 C5 117.4(3) . . ?
C1 C6 C7 124.8(3) . . ?
C5 C6 C7 117.5(3) . . ?
C8 C7 C6 105.9(3) . . ?
C8 C7 C22 115.4(3) . . ?
C6 C7 C22 111.5(3) . . ?
C9 C8 C13 119.9(4) . . ?
C9 C8 C7 121.5(4) . . ?
C13 C8 C7 118.0(3) . . ?
C10 C9 C8 122.8(4) . . ?
C11 C10 C9 115.4(4) . . ?
C11 C10 C23 123.4(4) . . ?
C9 C10 C23 121.2(4) . . ?
C12 C11 C10 125.5(4) . . ?
C11 C12 C13 117.7(4) . . ?
C11 C12 C27 121.5(4) . . ?
C13 C12 C27 120.8(3) . . ?
O2 C13 C12 121.8(3) . . ?
O2 C13 C8 119.7(3) . . ?
C12 C13 C8 118.4(3) . . ?
C17 C14 C15 107.9(4) . . ?
C17 C14 C2 112.9(4) . . ?
C15 C14 C2 108.6(3) . . ?
C17 C14 C16 107.4(4) . . ?
C15 C14 C16 108.7(4) . . ?
C2 C14 C16 111.2(4) . . ?
C20 C18 C21 108.3(7) . . ?
C20 C18 C19 107.4(6) . . ?
C21 C18 C19 108.8(7) . . ?
C20 C18 C4 111.7(4) . . ?
C21 C18 C4 107.7(4) . . ?
C19 C18 C4 112.7(4) . . ?
C26 C23 C24 113.0(7) . . ?
C26 C23 C10 110.1(5) . . ?
C24 C23 C10 113.5(4) . . ?
C26 C23 C25 109.0(8) . . ?
C24 C23 C25 98.5(6) . . ?
C10 C23 C25 112.2(5) . . ?
C29 C27 C12 111.0(4) . . ?
C29 C27 C30 110.9(4) . . ?
C12 C27 C30 108.6(4) . . ?
C29 C27 C28 106.5(4) . . ?
C12 C27 C28 111.7(4) . . ?
C30 C27 C28 108.2(4) . . ?
C33 O3 C33 123(3) 2_654 . ?
O3 C33 C34 125.8(18) . . ?

loop_
_geom_bond_atom_site_label_1
_geom_bond_atom_site_label_2
_geom_bond_distance
_geom_bond_site_symmetry_2
_geom_bond_publ_flag
Mg O2 1.865(2) . ?
Mg O2 1.865(2) 2_655 ?
Mg O1 2.091(2) 2_655 ?
Mg O1 2.091(2) . ?
O1 C1 1.432(4) . ?
O1 C31 1.462(4) . ?
O2 C13 1.341(4) . ?
C1 C6 1.389(5) . ?
C1 C2 1.397(5) . ?
C2 C3 1.392(5) . ?
C2 C14 1.539(5) . ?
C3 C4 1.383(5) . ?
C4 C5 1.377(5) . ?
C4 C18 1.514(6) . ?
C5 C6 1.392(5) . ?
C6 C7 1.537(5) . ?
C7 C8 1.519(5) . ?
C7 C22 1.546(5) . ?
C8 C9 1.389(5) . ?
C8 C13 1.420(5) . ?
C9 C10 1.389(6) . ?
C10 C11 1.389(6) . ?
C10 C23 1.512(4) . ?
C11 C12 1.382(5) . ?
C12 C13 1.419(5) . ?
C12 C27 1.534(6) . ?
C14 C17 1.532(6) . ?
C14 C15 1.534(6) . ?
C14 C16 1.555(6) . ?
C18 C20 1.474(8) . ?
C18 C21 1.480(8) . ?
C18 C19 1.483(7) . ?
C23 C26 1.465(5) . ?
C23 C24 1.491(5) . ?
C23 C25 1.515(5) . ?
C27 C29 1.515(6) . ?
C27 C30 1.554(6) . ?
C27 C28 1.560(6) . ?
O3 C33 1.460(19) 2_654 ?
O3 C33 1.460(19) . ?
C33 C34 1.514(6) . ?
